data_2239942
loop_
_publ_author_name
'Wu, Liang-Tao'
'Kong, Ming'
'Wu, Jie-Ying'

_publ_section_title
;
 Crystal structure of
 4-ethoxy-<i>N</i>-(4-ethoxyphenyl)-<i>N</i>-phenylaniline
;
_journal_issue 9
_journal_name_full 'Acta Crystallographica Section E'
_journal_page_first o1077
_journal_paper_doi 10.1107/S160053681401900X
_journal_volume 70
_journal_year 2014
_chemical_formula_iupac 'C22 H23 N O2'
_chemical_formula_moiety 'C22 H23 N O2'
_chemical_formula_sum 'C22 H23 N O2'
_chemical_formula_weight 333.41
_chemical_name_systematic
;
4-Ethoxy-<i>N</i>-(4-ethoxyphenyl)-<i>N</i>-phenylaniline
;
_space_group_IT_number 14
_symmetry_cell_setting monoclinic
_symmetry_space_group_name_Hall '-P 2yn'
_symmetry_space_group_name_H-M 'P 1 21/n 1'
_atom_sites_solution_hydrogens geom
_atom_sites_solution_primary direct
_atom_sites_solution_secondary difmap
_audit_creation_method SHELXL-97
_cell_angle_alpha 90.00
_cell_angle_beta 107.5980(10)
_cell_angle_gamma 90.00
_cell_formula_units_Z 4
_cell_length_a 7.3634(7)
_cell_length_b 31.908(3)
_cell_length_c 8.1372(8)
_cell_measurement_reflns_used 2593
_cell_measurement_temperature 298(2)
_cell_measurement_theta_max 21.4
_cell_measurement_theta_min 2.5
_cell_volume 1822.4(3)
_computing_cell_refinement 'SAINT (Bruker, 2007)'
_computing_data_collection 'APEX2 (Bruker, 2007)'
_computing_data_reduction 'SAINT (Bruker, 2007)'
_computing_molecular_graphics 'SHELXTL (Sheldrick, 2008)'
_computing_publication_material 'SHELXTL (Sheldrick, 2008)'
_computing_structure_refinement 'SHELXTL (Sheldrick, 2008)'
_computing_structure_solution 'SHELXTL (Sheldrick, 2008)'
_diffrn_ambient_temperature 298(2)
_diffrn_measured_fraction_theta_full 0.999
_diffrn_measured_fraction_theta_max 0.999
_diffrn_measurement_device_type 'Bruker APEXII CCD'
_diffrn_measurement_method 'phi and omega'
_diffrn_radiation_monochromator graphite
_diffrn_radiation_source 'fine-focus sealed tube'
_diffrn_radiation_type MoK\a
_diffrn_radiation_wavelength 0.71073
_diffrn_reflns_av_R_equivalents 0.0347
_diffrn_reflns_av_sigmaI/netI 0.0324
_diffrn_reflns_limit_h_max 8
_diffrn_reflns_limit_h_min -8
_diffrn_reflns_limit_k_max 36
_diffrn_reflns_limit_k_min -38
_diffrn_reflns_limit_l_max 9
_diffrn_reflns_limit_l_min -9
_diffrn_reflns_number 13155
_diffrn_reflns_theta_full 25.20
_diffrn_reflns_theta_max 25.20
_diffrn_reflns_theta_min 2.55
_exptl_absorpt_coefficient_mu 0.077
_exptl_crystal_colour colorless
_exptl_crystal_density_diffrn 1.215
_exptl_crystal_density_method 'not measured'
_exptl_crystal_description block
_exptl_crystal_F_000 712
_exptl_crystal_size_max 0.30
_exptl_crystal_size_mid 0.20
_exptl_crystal_size_min 0.20
_refine_diff_density_max 0.128
_refine_diff_density_min -0.155
_refine_ls_extinction_method none
_refine_ls_goodness_of_fit_ref 1.029
_refine_ls_hydrogen_treatment constr
_refine_ls_matrix_type full
_refine_ls_number_parameters 228
_refine_ls_number_reflns 3274
_refine_ls_number_restraints 0
_refine_ls_restrained_S_all 1.029
_refine_ls_R_factor_all 0.0670
_refine_ls_R_factor_gt 0.0417
_refine_ls_shift/su_max 0.001
_refine_ls_shift/su_mean 0.000
_refine_ls_structure_factor_coef Fsqd
_refine_ls_weighting_details 'calc w=1/[\s^2^(Fo^2^)+(0.0539P)^2^+0.0295P] where P=(Fo^2^+2Fc^2^)/3'
_refine_ls_weighting_scheme calc
_refine_ls_wR_factor_gt 0.0966
_refine_ls_wR_factor_ref 0.1059
_reflns_number_gt 2288
_reflns_number_total 3274
_reflns_threshold_expression I>2sigma(I)
_cod_data_source_file xu5812sup1.cif
_cod_data_source_block I
_cod_original_sg_symbol_H-M 'P 21/n'
_cod_database_code 2239942
_cod_database_fobs_code 2239942

loop_
_symmetry_equiv_pos_as_xyz
'x, y, z'
'-x+1/2, y+1/2, -z+1/2'
'-x, -y, -z'
'x-1/2, -y-1/2, z-1/2'

loop_
_atom_site_type_symbol
_atom_site_label
_atom_site_fract_x
_atom_site_fract_y
_atom_site_fract_z
_atom_site_U_iso_or_equiv
_atom_site_adp_type
_atom_site_calc_flag
_atom_site_refinement_flags
_atom_site_occupancy
_atom_site_symmetry_multiplicity
N N1 0.56747(19) 0.12535(4) 0.45337(16) 0.0565(4) Uani d . 1 1
O O1 0.53889(15) 0.25318(3) -0.02262(14) 0.0552(3) Uani d . 1 1
O O2 -0.07739(15) 0.02297(3) 0.28521(16) 0.0634(3) Uani d . 1 1
C C1 0.5355(2) 0.28483(5) -0.2863(2) 0.0621(5) Uani d . 1 1
H H1A 0.4353 0.3026 -0.2738 0.093 Uiso calc R 1 1
H H1B 0.5177 0.2798 -0.4064 0.093 Uiso calc R 1 1
H H1C 0.6563 0.2982 -0.2358 0.093 Uiso calc R 1 1
C C2 0.5312(2) 0.24385(5) -0.1966(2) 0.0543(4) Uani d . 1 1
H H2A 0.4153 0.2287 -0.2540 0.065 Uiso calc R 1 1
H H2B 0.6393 0.2267 -0.1985 0.065 Uiso calc R 1 1
C C3 0.5385(2) 0.22017(5) 0.08506(19) 0.0441(4) Uani d . 1 1
C C4 0.5504(2) 0.23063(5) 0.2528(2) 0.0510(4) Uani d . 1 1
H H4 0.5517 0.2587 0.2843 0.061 Uiso calc R 1 1
C C5 0.5603(2) 0.19973(5) 0.3734(2) 0.0530(4) Uani d . 1 1
H H5 0.5684 0.2072 0.4859 0.064 Uiso calc R 1 1
C C6 0.5319(2) 0.17841(5) 0.0390(2) 0.0513(4) Uani d . 1 1
H H6 0.5204 0.1709 -0.0741 0.062 Uiso calc R 1 1
C C7 0.5424(2) 0.14783(5) 0.1615(2) 0.0522(4) Uani d . 1 1
H H7 0.5385 0.1198 0.1295 0.063 Uiso calc R 1 1
C C8 0.5585(2) 0.15785(5) 0.33024(19) 0.0458(4) Uani d . 1 1
C C9 -0.2755(3) -0.03507(6) 0.1792(3) 0.0809(6) Uani d . 1 1
H H9A -0.3214 -0.0332 0.2775 0.121 Uiso calc R 1 1
H H9B -0.2783 -0.0638 0.1429 0.121 Uiso calc R 1 1
H H9C -0.3551 -0.0185 0.0869 0.121 Uiso calc R 1 1
C C10 -0.0747(2) -0.01898(5) 0.2265(2) 0.0628(5) Uani d . 1 1
H H10A 0.0083 -0.0362 0.3167 0.075 Uiso calc R 1 1
H H10B -0.0282 -0.0197 0.1270 0.075 Uiso calc R 1 1
C C11 0.0897(2) 0.04537(5) 0.32911(19) 0.0494(4) Uani d . 1 1
C C12 0.2629(2) 0.03055(5) 0.3206(2) 0.0575(4) Uani d . 1 1
H H12 0.2738 0.0031 0.2863 0.069 Uiso calc R 1 1
C C13 0.4208(2) 0.05683(5) 0.3634(2) 0.0591(5) Uani d . 1 1
H H13 0.5368 0.0470 0.3559 0.071 Uiso calc R 1 1
C C14 0.0770(2) 0.08574(5) 0.3849(2) 0.0542(4) Uani d . 1 1
H H14 -0.0388 0.0957 0.3926 0.065 Uiso calc R 1 1
C C15 0.2339(2) 0.11136(5) 0.4291(2) 0.0541(4) Uani d . 1 1
H H15 0.2238 0.1384 0.4678 0.065 Uiso calc R 1 1
C C16 0.4072(2) 0.09730(5) 0.41669(19) 0.0494(4) Uani d . 1 1
C C17 0.7052(2) 0.12510(5) 0.61526(19) 0.0462(4) Uani d . 1 1
C C18 0.8721(2) 0.14857(5) 0.6470(2) 0.0536(4) Uani d . 1 1
H H18 0.8907 0.1656 0.5608 0.064 Uiso calc R 1 1
C C19 1.0098(2) 0.14661(5) 0.8058(2) 0.0628(5) Uani d . 1 1
H H19 1.1204 0.1624 0.8248 0.075 Uiso calc R 1 1
C C20 0.6829(2) 0.10018(5) 0.7488(2) 0.0549(4) Uani d . 1 1
H H20 0.5727 0.0843 0.7314 0.066 Uiso calc R 1 1
C C21 0.8226(3) 0.09876(6) 0.9064(2) 0.0637(5) Uani d . 1 1
H H21 0.8052 0.0819 0.9937 0.076 Uiso calc R 1 1
C C22 0.9866(3) 0.12182(6) 0.9362(2) 0.0674(5) Uani d . 1 1
H H22 1.0802 0.1207 1.0426 0.081 Uiso calc R 1 1

loop_
_atom_site_aniso_label
_atom_site_aniso_U_11
_atom_site_aniso_U_22
_atom_site_aniso_U_33
_atom_site_aniso_U_12
_atom_site_aniso_U_13
_atom_site_aniso_U_23
N1 0.0563(8) 0.0573(9) 0.0469(8) -0.0146(7) 0.0020(6) 0.0095(7)
O1 0.0699(7) 0.0504(7) 0.0452(7) 0.0056(5) 0.0173(5) 0.0047(5)
O2 0.0567(7) 0.0525(7) 0.0794(8) -0.0090(6) 0.0184(6) -0.0062(6)
C1 0.0653(11) 0.0667(12) 0.0537(11) -0.0014(9) 0.0170(9) 0.0094(9)
C2 0.0592(10) 0.0608(11) 0.0427(9) 0.0029(8) 0.0152(8) 0.0027(8)
C3 0.0410(8) 0.0477(9) 0.0424(9) 0.0029(7) 0.0108(7) 0.0031(8)
C4 0.0587(10) 0.0473(9) 0.0475(10) 0.0038(7) 0.0170(8) -0.0043(8)
C5 0.0613(10) 0.0586(11) 0.0406(9) -0.0003(8) 0.0177(8) -0.0034(8)
C6 0.0579(10) 0.0536(10) 0.0392(9) -0.0026(8) 0.0100(7) -0.0023(8)
C7 0.0600(10) 0.0445(9) 0.0479(10) -0.0066(7) 0.0101(8) -0.0050(8)
C8 0.0428(9) 0.0493(10) 0.0418(9) -0.0060(7) 0.0073(7) 0.0021(7)
C9 0.0746(13) 0.0733(13) 0.0890(15) -0.0234(10) 0.0162(11) -0.0096(11)
C10 0.0723(12) 0.0518(11) 0.0646(12) -0.0113(8) 0.0214(9) -0.0050(9)
C11 0.0503(10) 0.0492(10) 0.0461(9) -0.0065(7) 0.0108(7) 0.0033(7)
C12 0.0615(11) 0.0440(9) 0.0662(12) -0.0021(8) 0.0179(9) -0.0032(8)
C13 0.0532(10) 0.0563(11) 0.0672(12) -0.0002(8) 0.0175(9) -0.0009(9)
C14 0.0544(10) 0.0496(10) 0.0591(11) 0.0011(8) 0.0180(8) 0.0012(8)
C15 0.0636(11) 0.0439(9) 0.0531(10) -0.0035(8) 0.0152(8) -0.0006(7)
C16 0.0510(9) 0.0508(10) 0.0414(9) -0.0072(8) 0.0062(7) 0.0045(7)
C17 0.0504(9) 0.0446(9) 0.0411(9) 0.0015(7) 0.0100(7) -0.0019(7)
C18 0.0553(10) 0.0524(10) 0.0498(10) -0.0034(8) 0.0107(8) -0.0025(8)
C19 0.0552(10) 0.0608(11) 0.0617(12) -0.0038(8) 0.0018(9) -0.0080(9)
C20 0.0575(10) 0.0569(10) 0.0497(10) -0.0005(8) 0.0153(8) 0.0023(8)
C21 0.0772(13) 0.0652(12) 0.0457(10) 0.0101(10) 0.0139(9) 0.0043(9)
C22 0.0718(12) 0.0681(12) 0.0485(11) 0.0082(10) -0.0027(9) -0.0077(9)

loop_
_atom_type_symbol
_atom_type_description
_atom_type_scat_dispersion_real
_atom_type_scat_dispersion_imag
_atom_type_scat_source
C C 0.0033 0.0016 'International Tables Vol C Tables 4.2.6.8 and 6.1.1.4'
H H 0.0000 0.0000 'International Tables Vol C Tables 4.2.6.8 and 6.1.1.4'
N N 0.0061 0.0033 'International Tables Vol C Tables 4.2.6.8 and 6.1.1.4'
O O 0.0106 0.0060 'International Tables Vol C Tables 4.2.6.8 and 6.1.1.4'

loop_
_geom_angle_atom_site_label_1
_geom_angle_atom_site_label_2
_geom_angle_atom_site_label_3
_geom_angle
C17 N1 C8 122.07(12)
C17 N1 C16 120.50(12)
C8 N1 C16 116.40(12)
C3 O1 C2 117.76(12)
C11 O2 C10 118.31(12)
C2 C1 H1A 109.5
C2 C1 H1B 109.5
H1A C1 H1B 109.5
C2 C1 H1C 109.5
H1A C1 H1C 109.5
H1B C1 H1C 109.5
O1 C2 C1 107.40(13)
O1 C2 H2A 110.2
C1 C2 H2A 110.2
O1 C2 H2B 110.2
C1 C2 H2B 110.2
H2A C2 H2B 108.5
O1 C3 C6 125.08(13)
O1 C3 C4 115.74(13)
C6 C3 C4 119.16(14)
C5 C4 C3 120.33(15)
C5 C4 H4 119.8
C3 C4 H4 119.8
C4 C5 C8 121.12(14)
C4 C5 H5 119.4
C8 C5 H5 119.4
C7 C6 C3 119.78(14)
C7 C6 H6 120.1
C3 C6 H6 120.1
C8 C7 C6 121.61(14)
C8 C7 H7 119.2
C6 C7 H7 119.2
C7 C8 C5 117.96(14)
C7 C8 N1 120.09(14)
C5 C8 N1 121.92(14)
C10 C9 H9A 109.5
C10 C9 H9B 109.5
H9A C9 H9B 109.5
C10 C9 H9C 109.5
H9A C9 H9C 109.5
H9B C9 H9C 109.5
O2 C10 C9 107.15(14)
O2 C10 H10A 110.3
C9 C10 H10A 110.3
O2 C10 H10B 110.3
C9 C10 H10B 110.3
H10A C10 H10B 108.5
O2 C11 C14 115.30(14)
O2 C11 C12 125.23(14)
C14 C11 C12 119.48(14)
C11 C12 C13 119.72(15)
C11 C12 H12 120.1
C13 C12 H12 120.1
C16 C13 C12 120.71(15)
C16 C13 H13 119.6
C12 C13 H13 119.6
C15 C14 C11 120.51(15)
C15 C14 H14 119.7
C11 C14 H14 119.7
C14 C15 C16 120.63(15)
C14 C15 H15 119.7
C16 C15 H15 119.7
C13 C16 C15 118.91(14)
C13 C16 N1 121.09(15)
C15 C16 N1 119.96(14)
C18 C17 C20 117.78(14)
C18 C17 N1 121.23(14)
C20 C17 N1 120.95(14)
C19 C18 C17 120.33(16)
C19 C18 H18 119.8
C17 C18 H18 119.8
C22 C19 C18 121.37(17)
C22 C19 H19 119.3
C18 C19 H19 119.3
C21 C20 C17 120.81(16)
C21 C20 H20 119.6
C17 C20 H20 119.6
C22 C21 C20 121.00(17)
C22 C21 H21 119.5
C20 C21 H21 119.5
C21 C22 C19 118.70(16)
C21 C22 H22 120.6
C19 C22 H22 120.6

loop_
_geom_bond_atom_site_label_1
_geom_bond_atom_site_label_2
_geom_bond_distance
N1 C17 1.3985(19)
N1 C8 1.4296(18)
N1 C16 1.4384(18)
O1 C3 1.3705(17)
O1 C2 1.4312(18)
O2 C11 1.3736(17)
O2 C10 1.4237(19)
C1 C2 1.502(2)
C1 H1A 0.9600
C1 H1B 0.9600
C1 H1C 0.9600
C2 H2A 0.9700
C2 H2B 0.9700
C3 C6 1.381(2)
C3 C4 1.382(2)
C4 C5 1.378(2)
C4 H4 0.9300
C5 C8 1.381(2)
C5 H5 0.9300
C6 C7 1.380(2)
C6 H6 0.9300
C7 C8 1.379(2)
C7 H7 0.9300
C9 C10 1.501(2)
C9 H9A 0.9600
C9 H9B 0.9600
C9 H9C 0.9600
C10 H10A 0.9700
C10 H10B 0.9700
C11 C14 1.378(2)
C11 C12 1.382(2)
C12 C13 1.389(2)
C12 H12 0.9300
C13 C16 1.376(2)
C13 H13 0.9300
C14 C15 1.372(2)
C14 H14 0.9300
C15 C16 1.385(2)
C15 H15 0.9300
C17 C18 1.395(2)
C17 C20 1.395(2)
C18 C19 1.382(2)
C18 H18 0.9300
C19 C22 1.375(2)
C19 H19 0.9300
C20 C21 1.381(2)
C20 H20 0.9300
C21 C22 1.372(2)
C21 H21 0.9300
C22 H22 0.9300

loop_
_geom_hbond_atom_site_label_D
_geom_hbond_atom_site_label_H
_geom_hbond_atom_site_label_A
_geom_hbond_site_symmetry_A
_geom_hbond_distance_DH
_geom_hbond_distance_HA
_geom_hbond_distance_DA
_geom_hbond_angle_DHA
C1 H1A Cg1 4_565 0.96 2.83 3.6763(17) 148
